data_7024806
loop_
_publ_author_name
'Wu, Qiaolin'
'Su, Qing'
'Ye, Ling'
'Li, Guanghua'
'Mu, Ying'

_publ_section_title
;
 Propylene polymerization to high molecular weight atactic polypropylene
 and copolymerization with 1-hexene using monocyclopentadienyl titanium
 catalysts.
;
_journal_issue 10
_journal_name_full 'Dalton transactions (Cambridge, England : 2003)'
_journal_page_first 2525
_journal_page_last 2535
_journal_paper_doi 10.1039/b921617k
_journal_volume 39
_journal_year 2010
_chemical_formula_sum 'C30 H40 Cl2 O Ti'
_chemical_formula_weight 535.42
_chemical_name_systematic
;
?
;
_space_group_IT_number 14
_symmetry_cell_setting monoclinic
_symmetry_space_group_name_Hall '-P 2ybc'
_symmetry_space_group_name_H-M 'P 1 21/c 1'
_atom_sites_solution_hydrogens geom
_atom_sites_solution_primary direct
_atom_sites_solution_secondary difmap
_audit_creation_method SHELXL-97
_cell_angle_alpha 90.00
_cell_angle_beta 103.38(3)
_cell_angle_gamma 90.00
_cell_formula_units_Z 4
_cell_length_a 22.757(5)
_cell_length_b 8.7719(18)
_cell_length_c 15.626(3)
_cell_measurement_reflns_used 14146
_cell_measurement_temperature 293(2)
_cell_measurement_theta_max 25.00
_cell_measurement_theta_min 3.03
_cell_volume 3034.6(11)
_computing_cell_refinement 'Bruker XSCANS'
_computing_data_collection 'Bruker XSCANS'
_computing_data_reduction 'Bruker SHELXTL'
_computing_molecular_graphics 'Bruker SHELXTL'
_computing_publication_material 'Bruker SHELXTL'
_computing_structure_refinement 'SHELXL-97 (Sheldrick, 1997)'
_computing_structure_solution 'SHELXS-97 (Sheldrick, 1990)'
_diffrn_ambient_temperature 293(2)
_diffrn_detector_area_resol_mean 10
_diffrn_measured_fraction_theta_full 0.990
_diffrn_measured_fraction_theta_max 0.990
_diffrn_measurement_device_type 'Bruker P4'
_diffrn_measurement_method '\w scans'
_diffrn_radiation_monochromator graphite
_diffrn_radiation_source 'fine-focus sealed tube'
_diffrn_radiation_type MoK\a
_diffrn_radiation_wavelength 0.71073
_diffrn_reflns_av_R_equivalents 0.0852
_diffrn_reflns_av_sigmaI/netI 0.0690
_diffrn_reflns_limit_h_max 23
_diffrn_reflns_limit_h_min -27
_diffrn_reflns_limit_k_max 10
_diffrn_reflns_limit_k_min -10
_diffrn_reflns_limit_l_max 18
_diffrn_reflns_limit_l_min -18
_diffrn_reflns_number 22357
_diffrn_reflns_theta_full 25.00
_diffrn_reflns_theta_max 25.00
_diffrn_reflns_theta_min 3.03
_exptl_absorpt_coefficient_mu 0.477
_exptl_absorpt_correction_T_max 0.905
_exptl_absorpt_correction_T_min 0.883
_exptl_absorpt_correction_type multi-scan
_exptl_crystal_colour red
_exptl_crystal_density_diffrn 1.172
_exptl_crystal_density_method 'not measured'
_exptl_crystal_description block
_exptl_crystal_F_000 1136
_exptl_crystal_size_max 0.26
_exptl_crystal_size_mid 0.25
_exptl_crystal_size_min 0.21
_refine_diff_density_max 0.204
_refine_diff_density_min -0.287
_refine_diff_density_rms 0.051
_refine_ls_extinction_method none
_refine_ls_goodness_of_fit_ref 1.044
_refine_ls_hydrogen_treatment constr
_refine_ls_matrix_type full
_refine_ls_number_parameters 317
_refine_ls_number_reflns 5298
_refine_ls_number_restraints 0
_refine_ls_restrained_S_all 1.044
_refine_ls_R_factor_all 0.1075
_refine_ls_R_factor_gt 0.0543
_refine_ls_shift/su_max 0.007
_refine_ls_shift/su_mean 0.000
_refine_ls_structure_factor_coef Fsqd
_refine_ls_weighting_details 'calc w=1/[\s^2^(Fo^2^)+(0.0468P)^2^+0.7947P] where P=(Fo^2^+2Fc^2^)/3'
_refine_ls_weighting_scheme calc
_refine_ls_wR_factor_gt 0.1082
_refine_ls_wR_factor_ref 0.1254
_reflns_number_gt 3151
_reflns_number_total 5298
_reflns_threshold_expression >2sigma(I)
_cod_data_source_file b921617k.txt
_cod_data_source_block complex6
_cod_depositor_comments
;
The following automatic conversions were performed:

'_symmetry_cell_setting' value 'Monoclinic' changed to 'monoclinic'
according to /home/saulius/struct/CIF-dictionaries/cif_core.dic
dictionary named 'cif_core.dic' version 2.4.2 from 2011-04-26.

Automatic conversion script
Id: cif_fix_values 1891 2012-01-12 08:04:46Z andrius 
;
_cod_original_cell_volume 3034.7(11)
_cod_original_sg_symbol_H-M 'P2(1)/c '
_cod_database_code 7024806

loop_
_symmetry_equiv_pos_as_xyz
'x, y, z'
'-x, y+1/2, -z+1/2'
'-x, -y, -z'
'x, -y-1/2, z-1/2'

loop_
_atom_site_label
_atom_site_type_symbol
_atom_site_fract_x
_atom_site_fract_y
_atom_site_fract_z
_atom_site_U_iso_or_equiv
_atom_site_adp_type
_atom_site_occupancy
_atom_site_symmetry_multiplicity
_atom_site_calc_flag
_atom_site_refinement_flags
Ti1 Ti 0.20424(3) 0.35346(6) 0.08595(4) 0.04257(19) Uani 1 1 d .
Cl1 Cl 0.27666(4) 0.43929(11) 0.01931(6) 0.0580(3) Uani 1 1 d .
Cl2 Cl 0.12132(4) 0.36800(12) -0.02641(7) 0.0699(3) Uani 1 1 d .
O1 O 0.19408(9) 0.5094(2) 0.15330(14) 0.0463(6) Uani 1 1 d .
C1 C 0.26658(17) 0.1780(4) 0.1796(2) 0.0510(9) Uani 1 1 d .
C2 C 0.21210(17) 0.1926(4) 0.2077(2) 0.0482(9) Uani 1 1 d .
C3 C 0.16477(17) 0.1354(4) 0.1400(3) 0.0548(9) Uani 1 1 d .
C4 C 0.19022(19) 0.0827(4) 0.0709(3) 0.0599(10) Uani 1 1 d .
C5 C 0.25245(19) 0.1086(4) 0.0935(2) 0.0562(10) Uani 1 1 d .
C6 C 0.20406(19) 0.2555(4) 0.2940(2) 0.0649(11) Uani 1 1 d .
H6A H 0.2039 0.1732 0.3344 0.097 Uiso 1 1 calc R
H6B H 0.1664 0.3095 0.2846 0.097 Uiso 1 1 calc R
H6C H 0.2367 0.3238 0.3178 0.097 Uiso 1 1 calc R
C7 C 0.09985(19) 0.1224(5) 0.1439(3) 0.0821(13) Uani 1 1 d .
H7A H 0.0923 0.0219 0.1632 0.123 Uiso 1 1 calc R
H7B H 0.0746 0.1404 0.0865 0.123 Uiso 1 1 calc R
H7C H 0.0910 0.1964 0.1844 0.123 Uiso 1 1 calc R
C8 C 0.1565(2) 0.0018(5) -0.0112(3) 0.0931(15) Uani 1 1 d .
H8A H 0.1774 0.0164 -0.0574 0.140 Uiso 1 1 calc R
H8B H 0.1164 0.0427 -0.0291 0.140 Uiso 1 1 calc R
H8C H 0.1543 -0.1051 0.0007 0.140 Uiso 1 1 calc R
C9 C 0.2963(2) 0.0594(5) 0.0406(3) 0.0828(14) Uani 1 1 d .
H9A H 0.2809 -0.0294 0.0068 0.124 Uiso 1 1 calc R
H9B H 0.3344 0.0358 0.0795 0.124 Uiso 1 1 calc R
H9C H 0.3015 0.1402 0.0017 0.124 Uiso 1 1 calc R
C10 C 0.32796(18) 0.2050(4) 0.2340(3) 0.0596(10) Uani 1 1 d .
C11 C 0.37446(19) 0.2679(5) 0.2020(3) 0.0807(13) Uani 1 1 d .
H11 H 0.3671 0.2998 0.1438 0.097 Uiso 1 1 calc R
C12 C 0.4318(2) 0.2840(6) 0.2558(4) 0.1092(19) Uani 1 1 d .
H12 H 0.4623 0.3263 0.2327 0.131 Uiso 1 1 calc R
C13 C 0.4448(2) 0.2388(6) 0.3426(4) 0.1074(19) Uani 1 1 d .
C14 C 0.3984(3) 0.1759(6) 0.3744(4) 0.1038(18) Uani 1 1 d .
H14 H 0.4058 0.1443 0.4327 0.125 Uiso 1 1 calc R
C15 C 0.3419(2) 0.1592(5) 0.3217(3) 0.0765(12) Uani 1 1 d .
H15 H 0.3118 0.1158 0.3451 0.092 Uiso 1 1 calc R
C16 C 0.5080(3) 0.2560(10) 0.4036(6) 0.185(4) Uani 1 1 d .
H16 H 0.4976 0.2584 0.4610 0.222 Uiso 1 1 calc R
C17 C 0.5425(3) 0.1199(9) 0.4119(5) 0.172(3) Uani 1 1 d .
H17A H 0.5500 0.0932 0.3559 0.258 Uiso 1 1 calc R
H17B H 0.5206 0.0391 0.4319 0.258 Uiso 1 1 calc R
H17C H 0.5802 0.1352 0.4537 0.258 Uiso 1 1 calc R
C18 C 0.5332(3) 0.4011(10) 0.4024(6) 0.206(4) Uani 1 1 d .
H18A H 0.5731 0.4020 0.4398 0.309 Uiso 1 1 calc R
H18B H 0.5085 0.4745 0.4234 0.309 Uiso 1 1 calc R
H18C H 0.5352 0.4264 0.3434 0.309 Uiso 1 1 calc R
C19 C 0.18731(16) 0.6079(3) 0.2183(2) 0.0455(8) Uani 1 1 d .
C20 C 0.23896(17) 0.6716(4) 0.2726(2) 0.0505(9) Uani 1 1 d .
C21 C 0.2309(2) 0.7746(4) 0.3357(3) 0.0675(11) Uani 1 1 d .
H21 H 0.2645 0.8192 0.3725 0.081 Uiso 1 1 calc R
C22 C 0.1741(2) 0.8126(4) 0.3454(3) 0.0780(13) Uani 1 1 d .
H22 H 0.1697 0.8823 0.3883 0.094 Uiso 1 1 calc R
C23 C 0.1239(2) 0.7474(4) 0.2917(3) 0.0726(12) Uani 1 1 d .
H23 H 0.0858 0.7738 0.2990 0.087 Uiso 1 1 calc R
C24 C 0.12892(16) 0.6433(4) 0.2270(3) 0.0550(9) Uani 1 1 d .
C25 C 0.30104(16) 0.6368(4) 0.2581(3) 0.0612(10) Uani 1 1 d .
H25 H 0.2998 0.5331 0.2343 0.073 Uiso 1 1 calc R
C26 C 0.3509(2) 0.6407(6) 0.3414(3) 0.1048(17) Uani 1 1 d .
H26A H 0.3545 0.7421 0.3652 0.157 Uiso 1 1 calc R
H26B H 0.3884 0.6114 0.3280 0.157 Uiso 1 1 calc R
H26C H 0.3414 0.5712 0.3837 0.157 Uiso 1 1 calc R
C27 C 0.3143(2) 0.7438(5) 0.1890(3) 0.0889(15) Uani 1 1 d .
H27A H 0.3160 0.8466 0.2103 0.133 Uiso 1 1 calc R
H27B H 0.2829 0.7354 0.1362 0.133 Uiso 1 1 calc R
H27C H 0.3524 0.7172 0.1764 0.133 Uiso 1 1 calc R
C28 C 0.07415(17) 0.5740(4) 0.1654(3) 0.0677(12) Uani 1 1 d .
H28 H 0.0876 0.4802 0.1417 0.081 Uiso 1 1 calc R
C29 C 0.0238(2) 0.5299(6) 0.2105(4) 0.114(2) Uani 1 1 d .
H29A H 0.0402 0.4679 0.2610 0.172 Uiso 1 1 calc R
H29B H -0.0067 0.4736 0.1701 0.172 Uiso 1 1 calc R
H29C H 0.0063 0.6204 0.2287 0.172 Uiso 1 1 calc R
C30 C 0.0501(2) 0.6795(5) 0.0875(4) 0.1040(18) Uani 1 1 d .
H30A H 0.0347 0.7710 0.1079 0.156 Uiso 1 1 calc R
H30B H 0.0183 0.6290 0.0461 0.156 Uiso 1 1 calc R
H30C H 0.0822 0.7047 0.0595 0.156 Uiso 1 1 calc R

loop_
_atom_site_aniso_label
_atom_site_aniso_U_11
_atom_site_aniso_U_22
_atom_site_aniso_U_33
_atom_site_aniso_U_23
_atom_site_aniso_U_13
_atom_site_aniso_U_12
Ti1 0.0523(4) 0.0426(3) 0.0340(4) 0.0019(3) 0.0125(3) -0.0014(3)
Cl1 0.0631(6) 0.0687(6) 0.0464(6) 0.0106(5) 0.0211(4) -0.0010(5)
Cl2 0.0615(6) 0.0874(7) 0.0546(6) 0.0082(5) 0.0005(5) -0.0106(5)
O1 0.0531(14) 0.0414(12) 0.0468(15) -0.0018(11) 0.0167(11) 0.0005(11)
C1 0.074(3) 0.0409(19) 0.041(2) 0.0103(16) 0.0194(19) 0.0099(18)
C2 0.072(2) 0.0387(18) 0.039(2) 0.0055(15) 0.0240(19) 0.0014(17)
C3 0.071(2) 0.0401(19) 0.058(2) 0.0070(18) 0.026(2) -0.0083(19)
C4 0.091(3) 0.041(2) 0.051(3) -0.0066(18) 0.021(2) -0.004(2)
C5 0.083(3) 0.043(2) 0.048(2) 0.0033(17) 0.027(2) 0.011(2)
C6 0.098(3) 0.058(2) 0.046(2) 0.0125(19) 0.031(2) 0.005(2)
C7 0.086(3) 0.071(3) 0.098(4) -0.001(3) 0.038(3) -0.025(2)
C8 0.139(4) 0.065(3) 0.075(3) -0.027(2) 0.024(3) -0.027(3)
C9 0.116(4) 0.071(3) 0.074(3) 0.000(2) 0.048(3) 0.026(3)
C10 0.065(3) 0.057(2) 0.056(3) 0.0113(19) 0.013(2) 0.013(2)
C11 0.068(3) 0.098(3) 0.075(3) 0.027(3) 0.013(3) 0.020(3)
C12 0.067(3) 0.122(4) 0.132(5) 0.039(4) 0.011(3) 0.014(3)
C13 0.081(4) 0.100(4) 0.122(5) 0.027(4) -0.016(4) 0.018(3)
C14 0.110(4) 0.102(4) 0.078(4) 0.026(3) -0.022(3) 0.003(4)
C15 0.086(3) 0.076(3) 0.063(3) 0.019(2) 0.007(2) 0.007(2)
C16 0.090(5) 0.161(7) 0.253(10) 0.038(7) -0.062(6) 0.002(5)
C17 0.080(4) 0.210(8) 0.217(9) 0.047(7) 0.016(5) 0.049(5)
C18 0.106(5) 0.219(9) 0.253(11) 0.029(8) -0.041(6) -0.052(6)
C19 0.057(2) 0.0320(17) 0.050(2) -0.0004(15) 0.0193(18) -0.0011(16)
C20 0.067(2) 0.0342(18) 0.052(2) 0.0008(16) 0.0174(19) -0.0016(18)
C21 0.086(3) 0.051(2) 0.067(3) -0.007(2) 0.018(2) -0.002(2)
C22 0.113(4) 0.052(2) 0.079(3) -0.017(2) 0.042(3) 0.006(3)
C23 0.084(3) 0.055(2) 0.091(4) 0.002(2) 0.046(3) 0.019(2)
C24 0.061(2) 0.0397(19) 0.072(3) 0.0056(19) 0.030(2) 0.0025(19)
C25 0.056(2) 0.056(2) 0.069(3) 0.001(2) 0.010(2) -0.008(2)
C26 0.073(3) 0.142(5) 0.089(4) -0.004(3) -0.001(3) 0.004(3)
C27 0.087(3) 0.090(3) 0.101(4) 0.011(3) 0.045(3) -0.014(3)
C28 0.054(2) 0.056(2) 0.100(4) -0.001(2) 0.031(2) -0.005(2)
C29 0.084(3) 0.113(4) 0.164(6) -0.005(4) 0.064(4) -0.024(3)
C30 0.080(3) 0.091(3) 0.126(5) 0.016(3) -0.006(3) -0.016(3)

loop_
_atom_type_symbol
_atom_type_description
_atom_type_scat_dispersion_real
_atom_type_scat_dispersion_imag
_atom_type_scat_source
C C 0.0033 0.0016 'International Tables Vol C Tables 4.2.6.8 and 6.1.1.4'
H H 0.0000 0.0000 'International Tables Vol C Tables 4.2.6.8 and 6.1.1.4'
O O 0.0106 0.0060 'International Tables Vol C Tables 4.2.6.8 and 6.1.1.4'
Cl Cl 0.1484 0.1585 'International Tables Vol C Tables 4.2.6.8 and 6.1.1.4'
Ti Ti 0.2776 0.4457 'International Tables Vol C Tables 4.2.6.8 and 6.1.1.4'

loop_
_geom_angle_atom_site_label_1
_geom_angle_atom_site_label_2
_geom_angle_atom_site_label_3
_geom_angle
O1 Ti1 Cl2 102.54(8)
O1 Ti1 Cl1 102.97(8)
Cl2 Ti1 Cl1 100.88(5)
O1 Ti1 C2 88.77(11)
Cl2 Ti1 C2 123.86(10)
Cl1 Ti1 C2 130.15(10)
O1 Ti1 C3 107.52(12)
Cl2 Ti1 C3 90.30(10)
Cl1 Ti1 C3 144.30(10)
C2 Ti1 C3 35.11(12)
O1 Ti1 C1 106.10(11)
Cl2 Ti1 C1 142.34(9)
Cl1 Ti1 C1 96.01(10)
C2 Ti1 C1 35.00(12)
C3 Ti1 C1 58.07(13)
O1 Ti1 C4 142.07(12)
Cl2 Ti1 C4 84.93(10)
Cl1 Ti1 C4 112.14(11)
C2 Ti1 C4 57.80(13)
C3 Ti1 C4 34.66(12)
C1 Ti1 C4 57.48(13)
O1 Ti1 C5 141.38(12)
Cl2 Ti1 C5 112.18(10)
Cl1 Ti1 C5 86.97(10)
C2 Ti1 C5 58.22(12)
C3 Ti1 C5 57.54(13)
C1 Ti1 C5 35.29(12)
C4 Ti1 C5 33.81(12)
C19 O1 Ti1 168.4(2)
C2 C1 C5 107.8(3)
C2 C1 C10 126.0(3)
C5 C1 C10 125.5(3)
C2 C1 Ti1 71.84(19)
C5 C1 Ti1 74.00(19)
C10 C1 Ti1 127.3(2)
C1 C2 C3 107.8(3)
C1 C2 C6 127.4(3)
C3 C2 C6 124.7(4)
C1 C2 Ti1 73.16(19)
C3 C2 Ti1 72.81(19)
C6 C2 Ti1 120.3(2)
C2 C3 C4 108.1(3)
C2 C3 C7 125.8(4)
C4 C3 C7 126.0(4)
C2 C3 Ti1 72.08(19)
C4 C3 Ti1 74.6(2)
C7 C3 Ti1 122.6(3)
C5 C4 C3 108.9(3)
C5 C4 C8 125.3(4)
C3 C4 C8 125.7(4)
C5 C4 Ti1 73.2(2)
C3 C4 Ti1 70.76(19)
C8 C4 Ti1 125.3(3)
C4 C5 C1 107.4(3)
C4 C5 C9 125.4(4)
C1 C5 C9 127.0(4)
C4 C5 Ti1 73.0(2)
C1 C5 Ti1 70.71(18)
C9 C5 Ti1 125.8(3)
C2 C6 H6A 109.5
C2 C6 H6B 109.5
H6A C6 H6B 109.5
C2 C6 H6C 109.5
H6A C6 H6C 109.5
H6B C6 H6C 109.5
C3 C7 H7A 109.5
C3 C7 H7B 109.5
H7A C7 H7B 109.5
C3 C7 H7C 109.5
H7A C7 H7C 109.5
H7B C7 H7C 109.5
C4 C8 H8A 109.5
C4 C8 H8B 109.5
H8A C8 H8B 109.5
C4 C8 H8C 109.5
H8A C8 H8C 109.5
H8B C8 H8C 109.5
C5 C9 H9A 109.5
C5 C9 H9B 109.5
H9A C9 H9B 109.5
C5 C9 H9C 109.5
H9A C9 H9C 109.5
H9B C9 H9C 109.5
C11 C10 C15 116.8(4)
C11 C10 C1 123.8(4)
C15 C10 C1 119.4(4)
C10 C11 C12 120.9(5)
C10 C11 H11 119.6
C12 C11 H11 119.6
C13 C12 C11 121.6(5)
C13 C12 H12 119.2
C11 C12 H12 119.2
C12 C13 C14 117.5(5)
C12 C13 C16 122.5(6)
C14 C13 C16 120.0(6)
C15 C14 C13 121.1(5)
C15 C14 H14 119.4
C13 C14 H14 119.4
C14 C15 C10 122.1(5)
C14 C15 H15 118.9
C10 C15 H15 118.9
C18 C16 C17 123.3(7)
C18 C16 C13 114.1(6)
C17 C16 C13 113.1(7)
C18 C16 H16 100.3
C17 C16 H16 100.3
C13 C16 H16 100.3
C16 C17 H17A 109.5
C16 C17 H17B 109.5
H17A C17 H17B 109.5
C16 C17 H17C 109.5
H17A C17 H17C 109.5
H17B C17 H17C 109.5
C16 C18 H18A 109.5
C16 C18 H18B 109.5
H18A C18 H18B 109.5
C16 C18 H18C 109.5
H18A C18 H18C 109.5
H18B C18 H18C 109.5
O1 C19 C20 118.7(3)
O1 C19 C24 118.9(3)
C20 C19 C24 122.4(3)
C21 C20 C19 117.6(4)
C21 C20 C25 121.5(4)
C19 C20 C25 120.8(3)
C22 C21 C20 121.4(4)
C22 C21 H21 119.3
C20 C21 H21 119.3
C23 C22 C21 120.0(4)
C23 C22 H22 120.0
C21 C22 H22 120.0
C22 C23 C24 121.5(4)
C22 C23 H23 119.3
C24 C23 H23 119.3
C23 C24 C19 117.1(4)
C23 C24 C28 122.3(4)
C19 C24 C28 120.6(3)
C27 C25 C20 109.2(3)
C27 C25 C26 111.4(4)
C20 C25 C26 113.9(4)
C27 C25 H25 107.3
C20 C25 H25 107.3
C26 C25 H25 107.3
C25 C26 H26A 109.5
C25 C26 H26B 109.5
H26A C26 H26B 109.5
C25 C26 H26C 109.5
H26A C26 H26C 109.5
H26B C26 H26C 109.5
C25 C27 H27A 109.5
C25 C27 H27B 109.5
H27A C27 H27B 109.5
C25 C27 H27C 109.5
H27A C27 H27C 109.5
H27B C27 H27C 109.5
C24 C28 C30 110.8(3)
C24 C28 C29 113.8(4)
C30 C28 C29 110.7(4)
C24 C28 H28 107.1
C30 C28 H28 107.1
C29 C28 H28 107.1
C28 C29 H29A 109.5
C28 C29 H29B 109.5
H29A C29 H29B 109.5
C28 C29 H29C 109.5
H29A C29 H29C 109.5
H29B C29 H29C 109.5
C28 C30 H30A 109.5
C28 C30 H30B 109.5
H30A C30 H30B 109.5
C28 C30 H30C 109.5
H30A C30 H30C 109.5
H30B C30 H30C 109.5

loop_
_geom_bond_atom_site_label_1
_geom_bond_atom_site_label_2
_geom_bond_distance
Ti1 O1 1.773(2)
Ti1 Cl2 2.2643(13)
Ti1 Cl1 2.2719(12)
Ti1 C2 2.342(3)
Ti1 C3 2.351(3)
Ti1 C1 2.359(3)
Ti1 C4 2.401(3)
Ti1 C5 2.402(3)
O1 C19 1.370(4)
C1 C2 1.414(5)
C1 C5 1.444(5)
C1 C10 1.477(5)
C2 C3 1.415(5)
C2 C6 1.507(5)
C3 C4 1.416(5)
C3 C7 1.497(5)
C4 C5 1.396(5)
C4 C8 1.511(5)
C5 C9 1.498(5)
C6 H6A 0.9600
C6 H6B 0.9600
C6 H6C 0.9600
C7 H7A 0.9600
C7 H7B 0.9600
C7 H7C 0.9600
C8 H8A 0.9600
C8 H8B 0.9600
C8 H8C 0.9600
C9 H9A 0.9600
C9 H9B 0.9600
C9 H9C 0.9600
C10 C11 1.385(5)
C10 C15 1.392(5)
C11 C12 1.386(6)
C11 H11 0.9300
C12 C13 1.379(7)
C12 H12 0.9300
C13 C14 1.381(7)
C13 C16 1.539(7)
C14 C15 1.365(6)
C14 H14 0.9300
C15 H15 0.9300
C16 C18 1.397(9)
C16 C17 1.418(8)
C16 H16 0.9800
C17 H17A 0.9600
C17 H17B 0.9600
C17 H17C 0.9600
C18 H18A 0.9600
C18 H18B 0.9600
C18 H18C 0.9600
C19 C20 1.397(5)
C19 C24 1.401(5)
C20 C21 1.381(5)
C20 C25 1.513(5)
C21 C22 1.376(6)
C21 H21 0.9300
C22 C23 1.375(6)
C22 H22 0.9300
C23 C24 1.387(5)
C23 H23 0.9300
C24 C28 1.515(5)
C25 C27 1.513(5)
C25 C26 1.516(5)
C25 H25 0.9800
C26 H26A 0.9600
C26 H26B 0.9600
C26 H26C 0.9600
C27 H27A 0.9600
C27 H27B 0.9600
C27 H27C 0.9600
C28 C30 1.526(6)
C28 C29 1.527(5)
C28 H28 0.9800
C29 H29A 0.9600
C29 H29B 0.9600
C29 H29C 0.9600
C30 H30A 0.9600
C30 H30B 0.9600
C30 H30C 0.9600
